data_7213322
loop_
_publ_author_name
'Albrecht, Karsten'
'Kaiser, Volker'
'Boese, Roland'
'Adams, J\"org'
'Kaufmann, Dieter E.'

_publ_section_title
;
 Synthesis and properties of fluorescent organoboranes:
 triarylmethane-type dyes
;
_journal_issue 10
_journal_name_full 'Journal of the Chemical Society, Perkin Transactions 2'
_journal_page_first 2153
_journal_paper_doi 10.1039/b002184i
_journal_year 2000
_chemical_formula_sum 'C26 H32 B N'
_chemical_formula_weight 369.34
_chemical_melting_point 144
_chemical_name_systematic
; 
2-(N,N-Dimethylaminophenyl)dimesitylboran 
;
_space_group_IT_number 15
_symmetry_cell_setting 'first setting, choice 1'
_symmetry_space_group_name_Hall '-C 2yc'
_symmetry_space_group_name_H-M 'C 1 2/c 1'
_atom_sites_solution_hydrogens geom
_atom_sites_solution_primary direct
_atom_sites_solution_secondary difmap
_audit_creation_method SHELXL
_cell_angle_alpha 90.00
_cell_angle_beta 105.95(2)
_cell_angle_gamma 90.00
_cell_formula_units_Z 8
_cell_length_a 28.728(20)
_cell_length_b 9.7130(10)
_cell_length_c 16.9970(10)
_cell_measurement_reflns_used 25
_cell_measurement_temperature 293(2)
_cell_measurement_theta_max 11
_cell_measurement_theta_min 8
_cell_volume 4560(3)
_computing_cell_refinement 'CAD4 EXPRESS'
_computing_data_collection 'CAD4 EXPRESS'
_computing_data_reduction 'XCAD4 (Harms, 1993)'
_computing_structure_refinement 'SHELXL-93 (Sheldrick, 1993)'
_computing_structure_solution 'SHELXS-86 (Sheldrick, 1990)'
_diffrn_ambient_temperature 293(2)
_diffrn_measurement_device 'Enraf Nonius CAD4'
_diffrn_measurement_method Omega-scans
_diffrn_radiation_monochromator graphite
_diffrn_radiation_source 'fine-focus sealed tube'
_diffrn_radiation_type MOK\a
_diffrn_radiation_wavelength 0.71073
_diffrn_reflns_av_R_equivalents 0.0202
_diffrn_reflns_av_sigmaI/netI 0.0555
_diffrn_reflns_limit_h_max 7
_diffrn_reflns_limit_h_min -40
_diffrn_reflns_limit_k_max 1
_diffrn_reflns_limit_k_min -7
_diffrn_reflns_limit_l_max 23
_diffrn_reflns_limit_l_min -23
_diffrn_reflns_number 5911
_diffrn_reflns_theta_max 30.03
_diffrn_reflns_theta_min 1.47
_diffrn_standards_decay_% 8
_diffrn_standards_interval_time 60
_diffrn_standards_number 2
_exptl_absorpt_coefficient_mu 0.061
_exptl_absorpt_correction_type 'not corrected'
_exptl_crystal_colour yellow
_exptl_crystal_density_diffrn 1.076
_exptl_crystal_F_000 1600
_refine_diff_density_max 0.254
_refine_diff_density_min -0.209
_refine_diff_density_rms 0.044
_refine_ls_extinction_method none
_refine_ls_goodness_of_fit_all 1.196
_refine_ls_goodness_of_fit_obs 1.613
_refine_ls_matrix_type full
_refine_ls_number_parameters 253
_refine_ls_number_reflns 4458
_refine_ls_number_restraints 0
_refine_ls_restrained_S_all 1.197
_refine_ls_restrained_S_obs 1.613
_refine_ls_R_factor_all 0.1844
_refine_ls_R_factor_obs 0.0744
_refine_ls_shift/esd_max 0.000
_refine_ls_shift/esd_mean 0.000
_refine_ls_structure_factor_coef Fsqd
_refine_ls_weighting_details 'w=1/[\s^2^(Fo^2^)+(0.1000P)^2^+0.0000P] where P=(Fo^2^+2Fc^2^)/3'
_refine_ls_weighting_scheme calc
_refine_ls_wR_factor_all 0.2454
_refine_ls_wR_factor_obs 0.2004
_reflns_number_observed 1768
_reflns_number_total 4459
_reflns_observed_criterion >2sigma(I)
_cod_data_source_file b002184isup1.cif
_cod_data_source_block alb4
_cod_depositor_comments
;
The following automatic conversions were performed:

'_diffrn_refln_scan_mode_backgd' value 'MO' changed to 'mo' according
to /home/saulius/struct/CIF-dictionaries/cif_core.dic dictionary
named 'cif_core.dic' version 2.4.2 from 2011-04-26.

Automatic conversion script
Id: cif_fix_values 1891 2012-01-12 08:04:46Z andrius 
;
_cod_original_cell_volume 4560.2(32)
_cod_original_sg_symbol_H-M 'C2/c (No.15)'
_cod_database_code 7213322

loop_
_symmetry_equiv_pos_as_xyz
'x, y, z'
'-x, y, -z+1/2'
'x+1/2, y+1/2, z'
'-x+1/2, y+1/2, -z+1/2'
'-x, -y, -z'
'x, -y, z-1/2'
'-x+1/2, -y+1/2, -z'
'x+1/2, -y+1/2, z-1/2'

loop_
_atom_site_aniso_label
_atom_site_aniso_U_11
_atom_site_aniso_U_22
_atom_site_aniso_U_33
_atom_site_aniso_U_23
_atom_site_aniso_U_13
_atom_site_aniso_U_12
B1 0.051(2) 0.055(4) 0.067(2) 0.001(2) 0.024(2) 0.001(2)
N1 0.104(2) 0.074(3) 0.093(2) 0.020(2) 0.033(2) 0.006(2)
C1 0.060(2) 0.062(3) 0.062(2) -0.007(2) 0.019(2) -0.002(2)
C2 0.062(2) 0.055(2) 0.060(2) 0.003(2) 0.0139(15) 0.001(2)
C3 0.056(2) 0.055(3) 0.067(2) -0.001(2) 0.017(2) -0.003(2)
C4 0.049(2) 0.064(4) 0.074(2) -0.005(2) 0.016(2) 0.000(2)
C5 0.061(2) 0.050(2) 0.056(2) 0.002(2) 0.0203(15) 0.007(2)
C6 0.055(2) 0.066(3) 0.079(2) 0.003(2) 0.012(2) 0.001(2)
C7 0.069(2) 0.059(3) 0.064(2) 0.002(2) 0.022(2) 0.008(2)
C8 0.090(3) 0.062(3) 0.055(2) 0.002(2) 0.016(2) -0.005(2)
C9 0.053(2) 0.101(3) 0.087(2) 0.013(2) 0.008(2) 0.006(2)
C10 0.103(3) 0.062(3) 0.061(2) -0.005(2) 0.029(2) 0.007(2)
C11 0.069(2) 0.065(3) 0.063(2) 0.000(2) 0.011(2) -0.001(2)
C12 0.059(2) 0.089(3) 0.094(2) -0.017(2) 0.017(2) 0.007(2)
C13 0.068(2) 0.078(3) 0.083(2) 0.003(2) 0.028(2) -0.013(2)
C14 0.078(2) 0.075(3) 0.070(2) 0.013(2) 0.022(2) -0.001(2)
C15 0.063(2) 0.054(4) 0.093(3) 0.002(2) 0.019(2) 0.000(2)
C16 0.071(3) 0.095(4) 0.116(4) -0.049(4) 0.005(2) 0.001(3)
C17 0.076(2) 0.095(3) 0.078(2) 0.013(2) 0.012(2) 0.011(2)
C18 0.059(2) 0.099(4) 0.118(3) 0.015(3) 0.021(2) -0.012(2)
C19 0.062(2) 0.083(4) 0.080(2) -0.023(2) 0.002(2) -0.001(2)
C20 0.089(3) 0.099(3) 0.105(3) -0.011(3) 0.029(2) 0.032(2)
C21 0.131(3) 0.086(3) 0.069(2) -0.019(2) 0.015(2) -0.019(3)
C22 0.077(3) 0.063(4) 0.134(4) 0.006(3) 0.018(3) 0.003(2)
C23 0.102(3) 0.158(5) 0.101(3) 0.049(3) 0.009(2) 0.023(3)
C24 0.150(4) 0.123(5) 0.127(4) 0.015(3) 0.076(3) 0.020(4)
C25 0.167(5) 0.126(5) 0.106(3) 0.035(3) 0.018(3) 0.012(4)
C26 0.080(3) 0.067(4) 0.151(4) -0.029(4) 0.012(3) 0.004(2)

loop_
_atom_site_label
_atom_site_type_symbol
_atom_site_fract_x
_atom_site_fract_y
_atom_site_fract_z
_atom_site_U_iso_or_equiv
_atom_site_thermal_displace_type
_atom_site_occupancy
_atom_site_calc_flag
_atom_site_refinement_flags
B1 B 0.12212(12) 0.1188(5) 0.1762(2) 0.0560(11) Uani 1 d .
N1 N 0.13998(12) -0.0955(3) 0.3127(2) 0.0893(10) Uani 1 d .
C1 C 0.11358(11) 0.2961(4) 0.0587(2) 0.0608(9) Uani 1 d .
C2 C 0.20503(11) 0.1732(4) 0.2827(2) 0.0596(9) Uani 1 d .
C3 C 0.09151(10) 0.2041(3) 0.1011(2) 0.0594(9) Uani 1 d .
C4 C 0.12196(10) -0.0406(4) 0.1673(2) 0.0626(11) Uani 1 d .
C5 C 0.15488(10) 0.1995(3) 0.2532(2) 0.0551(9) Uani 1 d .
C6 C 0.04091(11) 0.1858(4) 0.0702(2) 0.0681(10) Uani 1 d .
C7 C 0.13584(12) 0.3050(4) 0.2914(2) 0.0631(9) Uani 1 d .
C8 C 0.21444(14) 0.3547(4) 0.3840(2) 0.0697(10) Uani 1 d .
C9 C 0.01555(12) 0.2573(4) 0.0019(2) 0.0828(12) Uani 1 d .
H9 H -0.01770(12) 0.2436(4) -0.0171(2) 0.099 Uiso 1 calc R
C10 C 0.16566(14) 0.3776(4) 0.3562(2) 0.0741(11) Uani 1 d .
H10 H 0.15191(14) 0.4447(4) 0.3819(2) 0.089 Uiso 1 calc R
C11 C 0.23338(12) 0.2524(4) 0.3464(2) 0.0669(10) Uani 1 d .
H11 H 0.26646(12) 0.2351(4) 0.3642(2) 0.080 Uiso 1 calc R
C12 C 0.23035(11) 0.0635(4) 0.2473(2) 0.0815(12) Uani 1 d .
H12A H 0.20718(11) 0.0163(4) 0.2042(2) 0.122 Uiso 1 calc R
H12B H 0.24547(11) -0.0010(4) 0.2893(2) 0.122 Uiso 1 calc R
H12C H 0.25453(11) 0.1053(4) 0.2257(2) 0.122 Uiso 1 calc R
C13 C 0.16776(11) 0.3185(4) 0.0847(2) 0.0748(11) Uani 1 d .
H13A H 0.18203(11) 0.2638(4) 0.1322(2) 0.112 Uiso 1 calc R
H13B H 0.17453(11) 0.4140(4) 0.0973(2) 0.112 Uiso 1 calc R
H13C H 0.18112(11) 0.2919(4) 0.0410(2) 0.112 Uiso 1 calc R
C14 C 0.08623(12) 0.3665(4) -0.0093(2) 0.0739(10) Uani 1 d .
H14 H 0.10168(12) 0.4284(4) -0.0354(2) 0.089 Uiso 1 calc R
C15 C 0.13264(11) -0.1374(5) 0.2305(2) 0.0705(10) Uani 1 d .
C16 C 0.12137(13) -0.2285(6) 0.0718(3) 0.098(2) Uani 1 d .
H16 H 0.11799(13) -0.2580(6) 0.0185(3) 0.118 Uiso 1 calc R
C17 C 0.03696(14) 0.3479(4) -0.0396(2) 0.0849(12) Uani 1 d .
C18 C 0.01282(12) 0.0931(4) 0.1108(2) 0.0926(13) Uani 1 d .
H18A H 0.03455(12) 0.0496(4) 0.1573(2) 0.139 Uiso 1 calc R
H18B H -0.00346(12) 0.0240(4) 0.0728(2) 0.139 Uiso 1 calc R
H18C H -0.01062(12) 0.1464(4) 0.1285(2) 0.139 Uiso 1 calc R
C19 C 0.11599(11) -0.0907(5) 0.0881(2) 0.0786(12) Uani 1 d .
H19 H 0.10808(11) -0.0290(5) 0.0446(2) 0.094 Uiso 1 calc R
C20 C 0.08279(13) 0.3415(5) 0.2668(2) 0.0972(13) Uani 1 d .
H20A H 0.06603(13) 0.2847(5) 0.2217(2) 0.146 Uiso 1 calc R
H20B H 0.07896(13) 0.4365(5) 0.2509(2) 0.146 Uiso 1 calc R
H20C H 0.06961(13) 0.3264(5) 0.3123(2) 0.146 Uiso 1 calc R
C21 C 0.2466(2) 0.4380(4) 0.4531(2) 0.0976(14) Uani 1 d .
H21A H 0.2795(2) 0.4067(4) 0.4636(2) 0.146 Uiso 1 calc R
H21B H 0.2360(2) 0.4266(4) 0.5016(2) 0.146 Uiso 1 calc R
H21C H 0.2448(2) 0.5336(4) 0.4381(2) 0.146 Uiso 1 calc R
C22 C 0.13709(13) -0.2767(5) 0.2127(3) 0.0936(13) Uani 1 d .
H22 H 0.14390(13) -0.3407(5) 0.2550(3) 0.112 Uiso 1 calc R
C23 C 0.0078(2) 0.4224(5) -0.1151(2) 0.124(2) Uani 1 d .
H23A H 0.0288(2) 0.4808(5) -0.1355(2) 0.186 Uiso 1 calc R
H23B H -0.0167(2) 0.4772(5) -0.1016(2) 0.186 Uiso 1 calc R
H23C H -0.0072(2) 0.3564(5) -0.1563(2) 0.186 Uiso 1 calc R
C24 C 0.1009(2) -0.0278(5) 0.3354(3) 0.126(2) Uani 1 d .
H24A H 0.1110(2) -0.0055(5) 0.3926(3) 0.189 Uiso 1 calc R
H24B H 0.0734(2) -0.0880(5) 0.3246(3) 0.189 Uiso 1 calc R
H24C H 0.0924(2) 0.0551(5) 0.3040(3) 0.189 Uiso 1 calc R
C25 C 0.1685(2) -0.1810(6) 0.3777(3) 0.137(2) Uani 1 d .
H25A H 0.1702(2) -0.1391(6) 0.4296(3) 0.205 Uiso 1 calc R
H25B H 0.2006(2) -0.1906(6) 0.3716(3) 0.205 Uiso 1 calc R
H25C H 0.1537(2) -0.2701(6) 0.3752(3) 0.205 Uiso 1 calc R
C26 C 0.13162(15) -0.3201(5) 0.1345(4) 0.1029(15) Uani 1 d .
H26 H 0.13494(15) -0.4130(5) 0.1240(4) 0.124 Uiso 1 calc R

loop_
_atom_type_symbol
_atom_type_description
_atom_type_scat_dispersion_real
_atom_type_scat_dispersion_imag
_atom_type_scat_source
C C 0.0033 0.0016 'International Tables Vol C Tables 4.2.6.8 and 6.1.1.4'
H H 0.0000 0.0000 'International Tables Vol C Tables 4.2.6.8 and 6.1.1.4'
B B 0.0013 0.0007 'International Tables Vol C Tables 4.2.6.8 and 6.1.1.4'
N N 0.0061 0.0033 'International Tables Vol C Tables 4.2.6.8 and 6.1.1.4'

loop_
_geom_angle_atom_site_label_1
_geom_angle_atom_site_label_2
_geom_angle_atom_site_label_3
_geom_angle
C4 B1 C3 117.4(3)
C4 B1 C5 123.7(3)
C3 B1 C5 118.7(3)
C15 N1 C24 118.7(3)
C15 N1 C25 119.3(4)
C24 N1 C25 112.2(4)
C14 C1 C3 120.6(3)
C14 C1 C13 118.3(3)
C3 C1 C13 121.0(3)
C11 C2 C5 119.9(3)
C11 C2 C12 117.3(3)
C5 C2 C12 122.9(3)
C1 C3 C6 116.9(3)
C1 C3 B1 121.4(3)
C6 C3 B1 121.6(3)
C15 C4 C19 116.7(4)
C15 C4 B1 127.0(3)
C19 C4 B1 115.9(4)
C7 C5 C2 117.2(3)
C7 C5 B1 121.5(3)
C2 C5 B1 121.2(3)
C9 C6 C3 120.1(3)
C9 C6 C18 117.7(3)
C3 C6 C18 122.2(3)
C10 C7 C5 120.3(3)
C10 C7 C20 117.2(3)
C5 C7 C20 122.5(3)
C10 C8 C11 117.2(3)
C10 C8 C21 121.9(4)
C11 C8 C21 120.8(4)
C17 C9 C6 123.2(3)
C8 C10 C7 122.7(3)
C8 C11 C2 122.6(3)
C17 C14 C1 122.4(3)
C4 C15 C22 119.9(4)
C4 C15 N1 120.5(4)
C22 C15 N1 119.6(4)
C26 C16 C19 119.2(4)
C9 C17 C14 116.8(3)
C9 C17 C23 121.4(4)
C14 C17 C23 121.8(4)
C16 C19 C4 122.6(4)
C26 C22 C15 121.1(5)
C16 C26 C22 120.4(5)

loop_
_geom_bond_atom_site_label_1
_geom_bond_atom_site_label_2
_geom_bond_distance
_geom_bond_site_symmetry_2
_geom_bond_publ_flag
B1 C4 1.555(6) . ?
B1 C3 1.573(5) . ?
B1 C5 1.593(5) . ?
N1 C15 1.415(5) . ?
N1 C24 1.440(5) . ?
N1 C25 1.444(5) . ?
C1 C14 1.386(4) . ?
C1 C3 1.403(4) . ?
C1 C13 1.513(4) . ?
C2 C11 1.394(4) . ?
C2 C5 1.413(4) . ?
C2 C12 1.506(4) . ?
C3 C6 1.415(4) . ?
C4 C15 1.396(5) . ?
C4 C19 1.397(5) . ?
C5 C7 1.402(4) . ?
C6 C9 1.376(5) . ?
C6 C18 1.499(4) . ?
C7 C10 1.388(4) . ?
C7 C20 1.507(5) . ?
C8 C10 1.368(5) . ?
C8 C11 1.372(5) . ?
C8 C21 1.515(5) . ?
C9 C17 1.374(5) . ?
C14 C17 1.379(5) . ?
C15 C22 1.400(5) . ?
C16 C26 1.357(6) . ?
C16 C19 1.384(5) . ?
C17 C23 1.511(5) . ?
C22 C26 1.362(7) . ?
